data_4315771
loop_
_publ_author_name
'Theshini Perera'
'Patricia A. Marzilli'
'Frank R. Fronczek'
'Luigi G. Marzilli'

_publ_section_title
;
 NH NMR Shifts of New Structurally Characterized
 fac-[Re(CO)3(polyamine)]n+ Complexes Probed via Outer-Sphere
 Hydrogen-Bonding Interactions to Anions, Including the Paramagnetic
 [ReIVBr6]2- Anion
;
_journal_name_full 'Inorganic Chemistry'
_journal_page_first 5560
_journal_page_last 5572
_journal_paper_doi 10.1021/ic100386c
_journal_volume 49
_journal_year 2010
_chemical_formula_moiety 'C12 H25 N4 O3 Re, 2(P F6)'
_chemical_formula_sum 'C12 H25 F12 N4 O3 P2 Re'
_chemical_formula_weight 749.50
_chemical_name_systematic
;
 ?
;
_space_group_IT_number 62
_symmetry_cell_setting orthorhombic
_symmetry_space_group_name_Hall '-P 2ac 2n'
_symmetry_space_group_name_H-M 'P n m a'
_atom_sites_solution_hydrogens geom
_atom_sites_solution_primary direct
_atom_sites_solution_secondary difmap
_audit_creation_method SHELXL-97
_cell_angle_alpha 90
_cell_angle_beta 90
_cell_angle_gamma 90
_cell_formula_units_Z 4
_cell_length_a 29.620(2)
_cell_length_b 9.5359(5)
_cell_length_c 7.9455(5)
_cell_measurement_reflns_used 5807
_cell_measurement_temperature 90.0(5)
_cell_measurement_theta_max 35.6
_cell_measurement_theta_min 2.5
_cell_volume 2244.2(2)
_computing_cell_refinement 'HKL Scalepack (Otwinowski & Minor 1997)'
_computing_data_collection 'COLLECT (Nonius, 2000)'
_computing_data_reduction 'HKL Denzo and Scalepack (Otwinowski & Minor 1997)'
_computing_molecular_graphics 'ORTEP-3 for Windows (Farrugia, 1997)'
_computing_publication_material 'SHELXL-97 (Sheldrick, 2008)'
_computing_structure_refinement 'SHELXL-97 (Sheldrick, 2008)'
_computing_structure_solution 'SIR97 (Altomare  et al., 1999)'
_diffrn_ambient_temperature 90.0(5)
_diffrn_measured_fraction_theta_full 0.999
_diffrn_measured_fraction_theta_max 0.999
_diffrn_measurement_device 'Nonius KappaCCD (with Oxford Cryostream)'
_diffrn_measurement_method ' \w scans with \k offsets'
_diffrn_radiation_monochromator graphite
_diffrn_radiation_source 'fine-focus sealed tube'
_diffrn_radiation_type MoK\a
_diffrn_radiation_wavelength 0.71073
_diffrn_reflns_av_R_equivalents 0.0162
_diffrn_reflns_av_sigmaI/netI 0.0212
_diffrn_reflns_limit_h_max 48
_diffrn_reflns_limit_h_min -48
_diffrn_reflns_limit_k_max 15
_diffrn_reflns_limit_k_min -15
_diffrn_reflns_limit_l_max 12
_diffrn_reflns_limit_l_min -13
_diffrn_reflns_number 89375
_diffrn_reflns_theta_full 25.0
_diffrn_reflns_theta_max 35.6
_diffrn_reflns_theta_min 2.7
_exptl_absorpt_coefficient_mu 5.680
_exptl_absorpt_correction_T_max 0.600
_exptl_absorpt_correction_T_min 0.396
_exptl_absorpt_correction_type multi-scan
_exptl_absorpt_process_details 'HKL Scalepack (Otwinowski & Minor 1997)'
_exptl_crystal_colour colorless
_exptl_crystal_density_diffrn 2.218
_exptl_crystal_density_method 'not measured'
_exptl_crystal_description 'needle fragment'
_exptl_crystal_F_000 1448
_exptl_crystal_size_max 0.20
_exptl_crystal_size_mid 0.13
_exptl_crystal_size_min 0.10
_refine_diff_density_max 1.36
_refine_diff_density_min -0.860
_refine_diff_density_rms 0.136
_refine_ls_extinction_coef 0.00058(8)
_refine_ls_extinction_expression Fc^*^=kFc[1+0.001xFc^2^\l^3^/sin(2\q)]^-1/4^
_refine_ls_extinction_method SHELXL
_refine_ls_goodness_of_fit_ref 1.042
_refine_ls_hydrogen_treatment constr
_refine_ls_matrix_type full
_refine_ls_number_parameters 185
_refine_ls_number_reflns 5413
_refine_ls_number_restraints 4
_refine_ls_restrained_S_all 1.045
_refine_ls_R_factor_all 0.030
_refine_ls_R_factor_gt 0.023
_refine_ls_shift/su_max 0.002
_refine_ls_shift/su_mean 0.000
_refine_ls_structure_factor_coef Fsqd
_refine_ls_weighting_details 'calc w=1/[\s^2^(Fo^2^)+(0.0294P)^2^+2.1227P] where P=(Fo^2^+2Fc^2^)/3'
_refine_ls_weighting_scheme calc
_refine_ls_wR_factor_gt 0.054
_refine_ls_wR_factor_ref 0.057
_reflns_number_gt 4742
_reflns_number_total 5413
_reflns_threshold_expression I>2\s(I)
_cod_data_source_file ic100386c_si_002_5.cif
_cod_data_source_block Theshini69
_cod_depositor_comments
;
The following automatic conversions were performed:

'_symmetry_cell_setting' value 'Orthorhombic' changed to
'orthorhombic' according to the built-in table from CIF Core
dictionary named 'cif_core.dic' version 2.4.1 from 2010-06-29.

Automatic conversion script
Id: cif_fix_values 1646 2011-03-28 12:23:43Z adriana 
;
_cod_original_sg_symbol_Hall '-P 2ac 2n '
_cod_original_sg_symbol_H-M 'P n m a '
_cod_database_code 4315771

loop_
_symmetry_equiv_pos_as_xyz
'x, y, z'
'-x+1/2, -y, z+1/2'
'x+1/2, -y+1/2, -z+1/2'
'-x, y+1/2, -z'
'-x, -y, -z'
'x-1/2, y, -z-1/2'
'-x-1/2, y-1/2, z-1/2'
'x, -y-1/2, z'

loop_
_atom_site_label
_atom_site_type_symbol
_atom_site_fract_x
_atom_site_fract_y
_atom_site_fract_z
_atom_site_U_iso_or_equiv
_atom_site_adp_type
_atom_site_occupancy
_atom_site_symmetry_multiplicity
_atom_site_calc_flag
_atom_site_refinement_flags
_atom_site_disorder_assembly
_atom_site_disorder_group
Re1 Re 0.151923(3) 0.7500 0.544945(11) 0.01258(3) Uani 1 2 d S . .
O1 O 0.21253(8) 0.7500 0.2325(3) 0.0274(5) Uani 1 2 d S . .
O2 O 0.09123(5) 0.96953(16) 0.3756(2) 0.0269(3) Uani 1 1 d . . .
N1 N 0.11688(8) 0.7500 0.8006(3) 0.0162(4) Uani 1 2 d S . .
C1 C 0.18884(9) 0.7500 0.3473(3) 0.0183(5) Uani 1 2 d S . .
C2 C 0.11408(7) 0.8890(2) 0.4427(2) 0.0179(3) Uiso 1 1 d . . .
C4 C 0.14558(15) 0.6762(5) 0.9308(5) 0.0233(8) Uiso 0.50 1 d PD . -1
H4A H 0.1320 0.6886 1.0408 0.028 Uiso 0.50 1 d PR . -1
H4B H 0.1752 0.7192 0.9338 0.028 Uiso 0.50 1 d PR . -1
C5 C 0.1510(2) 0.5097(7) 0.8961(8) 0.0252(15) Uiso 0.50 1 d PD . -1
H5A H 0.1631 0.4651 0.9962 0.030 Uiso 0.50 1 d PR . -1
H5B H 0.1215 0.4692 0.8743 0.030 Uiso 0.50 1 d PR . -1
C6 C 0.1793(2) 0.4776(6) 0.7524(8) 0.0302(13) Uiso 0.50 1 d PD . -1
H6A H 0.2045 0.4222 0.7929 0.036 Uiso 0.50 1 d PR . -1
H6B H 0.1628 0.4203 0.6724 0.036 Uiso 0.50 1 d PR . -1
N2 N 0.19819(15) 0.5985(5) 0.6679(6) 0.0213(9) Uiso 0.50 1 d P . -1
H21N H 0.2172 0.5664 0.5884 0.026 Uiso 0.50 1 d PR . -1
H22N H 0.2150 0.6471 0.7421 0.026 Uiso 0.50 1 d PR . -1
C7 C 0.10843(13) 0.8933(4) 0.8653(5) 0.0197(6) Uiso 0.50 1 d PD . -2
H7A H 0.0881 0.8868 0.9607 0.024 Uiso 0.50 1 d PR . -2
H7B H 0.0932 0.9471 0.7786 0.024 Uiso 0.50 1 d PR . -2
C8 C 0.15096(18) 0.9741(6) 0.9212(7) 0.0174(11) Uiso 0.50 1 d PD . -2
H8A H 0.1730 0.9128 0.9737 0.021 Uiso 0.50 1 d PR . -2
H8B H 0.1433 1.0491 0.9985 0.021 Uiso 0.50 1 d PR . -2
C9 C 0.1687(2) 1.0336(5) 0.7516(6) 0.0214(10) Uiso 0.50 1 d PD . -2
H9A H 0.1432 1.0656 0.6852 0.026 Uiso 0.50 1 d PR . -2
H9B H 0.1878 1.1142 0.7740 0.026 Uiso 0.50 1 d PR . -2
N3 N 0.19496(14) 0.9276(5) 0.6487(6) 0.0186(8) Uiso 0.50 1 d P . -2
H31N H 0.2168 0.8909 0.7138 0.022 Uiso 0.50 1 d PR . -2
H32N H 0.2083 0.9722 0.5623 0.022 Uiso 0.50 1 d PR . -2
C10 C 0.07200(12) 0.6717(4) 0.8005(5) 0.0168(6) Uani 0.50 1 d P . -1
H10A H 0.0761 0.5826 0.7435 0.020 Uiso 0.50 1 d PR . -1
H10B H 0.0636 0.6517 0.9160 0.020 Uiso 0.50 1 d PR . -1
C11 C 0.03328(9) 0.7500 0.7165(4) 0.0174(4) Uani 1 2 d S . .
H11A H 0.0263 0.8342 0.7798 0.021 Uiso 0.50 1 d PR . .
H11B H 0.0420 0.7776 0.6035 0.021 Uiso 0.50 1 d PR . .
C12 C -0.00789(12) 0.6553(4) 0.7085(5) 0.0172(6) Uani 0.50 1 d P . -1
H12A H -0.0102 0.6001 0.8108 0.021 Uiso 0.50 1 d PR . -1
H12B H -0.0056 0.5916 0.6137 0.021 Uiso 0.50 1 d PR . -1
N4 N -0.04967(8) 0.7500 0.6892(3) 0.0204(4) Uani 1 2 d S . .
H41N H -0.0744 0.6971 0.6845 0.025 Uiso 0.50 1 calc PR . -1
H42N H -0.0473 0.7999 0.5950 0.025 Uiso 0.50 1 calc PR . -1
H43N H -0.0515 0.8077 0.7770 0.025 Uiso 0.50 1 calc PR . -1
P1 P 0.18830(2) 0.2500 0.29185(9) 0.01797(12) Uani 1 2 d S . .
F1 F 0.14240(6) 0.2500 0.1859(3) 0.0281(4) Uani 1 2 d S . .
F2 F 0.21660(6) 0.2500 0.1197(2) 0.0257(4) Uani 1 2 d S . .
F3 F 0.23499(8) 0.2500 0.3965(3) 0.0498(7) Uani 1 2 d S . .
F4 F 0.15954(9) 0.2500 0.4614(3) 0.0411(6) Uani 1 2 d S . .
F5 F 0.18906(6) 0.08274(15) 0.2922(2) 0.0407(4) Uani 1 1 d . . .
P2 P 0.03207(3) 0.2500 0.80057(10) 0.02564(15) Uani 1 2 d S . .
F7 F 0.04113(7) 0.13283(18) 0.9388(2) 0.0516(5) Uani 1 1 d . . .
F8 F -0.01988(7) 0.2500 0.8460(3) 0.0414(5) Uani 1 2 d S . .
F9A F 0.02282(13) 0.4001(3) 0.6896(4) 0.0355(7) Uani 0.50 1 d P . .
F9B F 0.02438(14) 0.3372(4) 0.6394(4) 0.0399(8) Uani 0.50 1 d P . .
F10 F 0.08435(9) 0.2500 0.7560(4) 0.0641(9) Uani 1 2 d S . .

loop_
_atom_site_aniso_label
_atom_site_aniso_U_11
_atom_site_aniso_U_22
_atom_site_aniso_U_33
_atom_site_aniso_U_23
_atom_site_aniso_U_13
_atom_site_aniso_U_12
Re1 0.01125(5) 0.01366(4) 0.01285(5) 0.000 -0.00019(3) 0.000
O1 0.0218(10) 0.0407(12) 0.0196(10) 0.000 0.0045(8) 0.000
O2 0.0280(7) 0.0227(7) 0.0300(8) 0.0056(6) -0.0025(6) 0.0064(6)
N1 0.0154(9) 0.0189(9) 0.0142(9) 0.000 -0.0013(7) 0.000
C1 0.0158(11) 0.0219(11) 0.0174(11) 0.000 -0.0016(9) 0.000
C10 0.0147(14) 0.0164(13) 0.0193(15) 0.0039(12) 0.0028(12) -0.0008(11)
C11 0.0142(10) 0.0169(10) 0.0212(11) 0.000 0.0011(9) 0.000
C12 0.0160(14) 0.0140(13) 0.0218(16) 0.0013(12) 0.0027(12) -0.0010(11)
N4 0.0150(10) 0.0239(10) 0.0224(10) 0.000 0.0030(8) 0.000
P1 0.0175(3) 0.0209(3) 0.0154(3) 0.000 0.0022(2) 0.000
F1 0.0150(7) 0.0353(10) 0.0340(10) 0.000 -0.0011(7) 0.000
F2 0.0162(7) 0.0429(10) 0.0179(8) 0.000 0.0043(6) 0.000
F3 0.0300(11) 0.098(2) 0.0216(10) 0.000 -0.0093(8) 0.000
F4 0.0457(13) 0.0551(16) 0.0226(10) 0.000 0.0172(9) 0.000
F5 0.0485(9) 0.0235(6) 0.0501(9) 0.0105(7) 0.0119(7) 0.0107(6)
P2 0.0239(4) 0.0373(4) 0.0157(3) 0.000 0.0053(3) 0.000
F7 0.0551(11) 0.0265(7) 0.0732(13) 0.0174(8) 0.0026(9) 0.0059(8)
F8 0.0264(10) 0.0444(12) 0.0536(14) 0.000 0.0114(10) 0.000
F9A 0.056(2) 0.0249(14) 0.0252(14) 0.0063(12) -0.0050(13) -0.0072(14)
F9B 0.072(2) 0.0274(14) 0.0200(13) 0.0047(12) 0.0080(14) 0.0207(16)
F10 0.0267(12) 0.110(3) 0.0557(17) 0.000 0.0165(11) 0.000

loop_
_atom_type_symbol
_atom_type_description
_atom_type_scat_dispersion_real
_atom_type_scat_dispersion_imag
_atom_type_scat_source
C C 0.0033 0.0016 'International Tables Vol C Tables 4.2.6.8 and 6.1.1.4'
H H 0.0000 0.0000 'International Tables Vol C Tables 4.2.6.8 and 6.1.1.4'
F F 0.0171 0.0103 'International Tables Vol C Tables 4.2.6.8 and 6.1.1.4'
N N 0.0061 0.0033 'International Tables Vol C Tables 4.2.6.8 and 6.1.1.4'
O O 0.0106 0.0060 'International Tables Vol C Tables 4.2.6.8 and 6.1.1.4'
P P 0.1023 0.0942 'International Tables Vol C Tables 4.2.6.8 and 6.1.1.4'
Re Re -1.0185 7.2310 'International Tables Vol C Tables 4.2.6.8 and 6.1.1.4'

loop_
_geom_angle_atom_site_label_1
_geom_angle_atom_site_label_2
_geom_angle_atom_site_label_3
_geom_angle
_geom_angle_site_symmetry_1
_geom_angle_site_symmetry_3
_geom_angle_publ_flag
C1 Re1 C2 89.22(8) . 8_575 ?
C1 Re1 C2 89.22(8) . . ?
C2 Re1 C2 87.50(11) 8_575 . ?
C1 Re1 N2 90.48(13) . 8_575 ?
C2 Re1 N2 176.87(14) 8_575 8_575 ?
C2 Re1 N2 95.61(14) . 8_575 ?
C1 Re1 N2 90.48(13) . . ?
C2 Re1 N2 95.61(14) 8_575 . ?
C2 Re1 N2 176.87(14) . . ?
N2 Re1 N2 81.3(3) 8_575 . ?
C1 Re1 N3 88.70(12) . . ?
C2 Re1 N3 175.14(13) 8_575 . ?
C2 Re1 N3 88.08(13) . . ?
N2 Re1 N3 7.72(16) 8_575 . ?
N2 Re1 N3 88.80(18) . . ?
C1 Re1 N3 88.70(12) . 8_575 ?
C2 Re1 N3 88.08(13) 8_575 8_575 ?
C2 Re1 N3 175.14(13) . 8_575 ?
N2 Re1 N3 88.80(18) 8_575 8_575 ?
N2 Re1 N3 7.72(16) . 8_575 ?
N3 Re1 N3 96.3(2) . 8_575 ?
C1 Re1 N1 172.21(10) . . ?
C2 Re1 N1 96.40(7) 8_575 . ?
C2 Re1 N1 96.40(7) . . ?
N2 Re1 N1 83.62(13) 8_575 . ?
N2 Re1 N1 83.62(13) . . ?
N3 Re1 N1 86.11(12) . . ?
N3 Re1 N1 86.11(12) 8_575 . ?
C7 N1 C7 134.6(3) 8_575 . ?
C7 N1 C4 106.7(3) 8_575 8_575 ?
C7 N1 C4 55.2(2) . 8_575 ?
C7 N1 C4 55.2(2) 8_575 . ?
C7 N1 C4 106.7(3) . . ?
C4 N1 C4 55.4(3) 8_575 . ?
C7 N1 C10 107.7(2) 8_575 8_575 ?
C7 N1 C10 53.2(2) . 8_575 ?
C4 N1 C10 105.2(2) 8_575 8_575 ?
C4 N1 C10 135.9(3) . 8_575 ?
C7 N1 C10 53.2(2) 8_575 . ?
C7 N1 C10 107.7(2) . . ?
C4 N1 C10 135.9(3) 8_575 . ?
C4 N1 C10 105.2(2) . . ?
C10 N1 C10 58.6(3) 8_575 . ?
C7 N1 Re1 112.70(17) 8_575 . ?
C7 N1 Re1 112.70(17) . . ?
C4 N1 Re1 110.7(2) 8_575 . ?
C4 N1 Re1 110.7(2) . . ?
C10 N1 Re1 113.34(18) 8_575 . ?
C10 N1 Re1 113.34(18) . . ?
O1 C1 Re1 177.3(2) . . ?
O2 C2 Re1 177.38(17) . . ?
N1 C4 C5 113.3(4) . . ?
N1 C4 H4A 109.0 . . ?
C5 C4 H4A 108.3 . . ?
N1 C4 H4B 109.2 . . ?
C5 C4 H4B 109.2 . . ?
H4A C4 H4B 107.6 . . ?
C6 C5 C4 113.4(5) . . ?
C6 C5 H5A 109.8 . . ?
C4 C5 H5A 109.1 . . ?
C6 C5 H5B 107.2 . . ?
C4 C5 H5B 109.4 . . ?
H5A C5 H5B 107.7 . . ?
N2 C6 C5 114.9(5) . . ?
N2 C6 H6A 106.8 . . ?
C5 C6 H6A 107.4 . . ?
N2 C6 H6B 109.9 . . ?
C5 C6 H6B 110.1 . . ?
H6A C6 H6B 107.4 . . ?
C6 N2 Re1 119.0(4) . . ?
C6 N2 H21N 107.2 . . ?
Re1 N2 H21N 107.4 . . ?
C6 N2 H22N 108.7 . . ?
Re1 N2 H22N 107.1 . . ?
H21N N2 H22N 106.8 . . ?
N1 C7 C8 115.0(3) . . ?
N1 C7 H7A 108.5 . . ?
C8 C7 H7A 108.3 . . ?
N1 C7 H7B 108.7 . . ?
C8 C7 H7B 108.7 . . ?
H7A C7 H7B 107.4 . . ?
C7 C8 C9 102.1(4) . . ?
C7 C8 H8A 111.8 . . ?
C9 C8 H8A 111.5 . . ?
C7 C8 H8B 111.1 . . ?
C9 C8 H8B 111.0 . . ?
H8A C8 H8B 109.2 . . ?
N3 C9 C8 113.4(4) . . ?
N3 C9 H9A 108.4 . . ?
C8 C9 H9A 108.8 . . ?
N3 C9 H9B 109.2 . . ?
C8 C9 H9B 109.1 . . ?
H9A C9 H9B 107.7 . . ?
C9 N3 Re1 113.9(3) . . ?
C9 N3 H31N 108.6 . . ?
Re1 N3 H31N 108.8 . . ?
C9 N3 H32N 108.8 . . ?
Re1 N3 H32N 108.8 . . ?
H31N N3 H32N 107.8 . . ?
C11 C10 N1 114.6(2) . . ?
C11 C10 H10A 108.6 . . ?
N1 C10 H10A 108.6 . . ?
C11 C10 H10B 108.5 . . ?
N1 C10 H10B 108.7 . . ?
H10A C10 H10B 107.5 . . ?
C12 C11 C12 73.0(3) . 8_575 ?
C12 C11 C10 109.3(2) . . ?
C12 C11 C10 156.1(3) 8_575 . ?
C12 C11 C10 156.1(3) . 8_575 ?
C12 C11 C10 109.3(2) 8_575 8_575 ?
C10 C11 C10 58.7(3) . 8_575 ?
C12 C11 H11A 110.0 . . ?
C12 C11 H11A 50.0 8_575 . ?
C10 C11 H11A 109.8 . . ?
C10 C11 H11A 61.8 8_575 . ?
C12 C11 H11B 109.7 . . ?
C12 C11 H11B 90.8 8_575 . ?
C10 C11 H11B 109.7 . . ?
C10 C11 H11B 94.1 8_575 . ?
H11A C11 H11B 108.2 . . ?
C11 C12 N4 107.5(2) . . ?
C11 C12 H12A 110.2 . . ?
N4 C12 H12A 110.2 . . ?
C11 C12 H12B 110.4 . . ?
N4 C12 H12B 110.2 . . ?
H12A C12 H12B 108.5 . . ?
C12 N4 C12 71.8(3) 8_575 . ?
C12 N4 H41N 176.3 8_575 . ?
C12 N4 H41N 109.5 . . ?
C12 N4 H42N 72.9 8_575 . ?
C12 N4 H42N 109.5 . . ?
H41N N4 H42N 109.5 . . ?
C12 N4 H43N 66.9 8_575 . ?
C12 N4 H43N 109.5 . . ?
H41N N4 H43N 109.5 . . ?
H42N N4 H43N 109.5 . . ?
F4 P1 F5 90.34(7) . 8_565 ?
F4 P1 F5 90.34(7) . . ?
F5 P1 F5 178.38(14) 8_565 . ?
F4 P1 F1 89.45(13) . . ?
F5 P1 F1 90.74(7) 8_565 . ?
F5 P1 F1 90.74(7) . . ?
F4 P1 F2 179.17(13) . . ?
F5 P1 F2 89.67(7) 8_565 . ?
F5 P1 F2 89.67(7) . . ?
F1 P1 F2 89.73(11) . . ?
F4 P1 F3 91.29(14) . . ?
F5 P1 F3 89.26(7) 8_565 . ?
F5 P1 F3 89.26(7) . . ?
F1 P1 F3 179.27(12) . . ?
F2 P1 F3 89.54(11) . . ?
F9B P2 F9B 65.2(3) 8_565 . ?
F9B P2 F8 92.62(17) 8_565 . ?
F9B P2 F8 92.62(17) . . ?
F9B P2 F10 87.64(18) 8_565 . ?
F9B P2 F10 87.64(18) . . ?
F8 P2 F10 179.70(16) . . ?
F9B P2 F7 167.63(15) 8_565 8_565 ?
F9B P2 F7 102.66(16) . 8_565 ?
F8 P2 F7 90.38(11) . 8_565 ?
F10 P2 F7 89.40(12) . 8_565 ?
F9B P2 F7 102.66(16) 8_565 . ?
F9B P2 F7 167.63(15) . . ?
F8 P2 F7 90.38(11) . . ?
F10 P2 F7 89.40(12) . . ?
F7 P2 F7 89.31(15) 8_565 . ?
F9B P2 F9A 90.0(2) . 8_565 ?
F8 P2 F9A 87.79(14) . 8_565 ?
F10 P2 F9A 92.37(14) . 8_565 ?
F7 P2 F9A 167.28(14) 8_565 8_565 ?
F9B P2 F9A 90.0(2) 8_565 . ?
F8 P2 F9A 87.79(14) . . ?
F10 P2 F9A 92.37(14) . . ?
F7 P2 F9A 78.12(13) 8_565 . ?
F7 P2 F9A 167.28(14) . . ?
F9A P2 F9A 114.4(2) 8_565 . ?

loop_
_geom_bond_atom_site_label_1
_geom_bond_atom_site_label_2
_geom_bond_distance
_geom_bond_site_symmetry_2
_geom_bond_publ_flag
Re1 C1 1.914(3) . ?
Re1 C2 1.9167(19) 8_575 ?
Re1 C2 1.9167(19) . ?
Re1 N2 2.218(4) 8_575 ?
Re1 N2 2.218(4) . ?
Re1 N3 2.275(4) . ?
Re1 N3 2.275(4) 8_575 ?
Re1 N1 2.281(2) . ?
O1 C1 1.151(3) . ?
O2 C2 1.154(2) . ?
N1 C7 1.482(4) 8_575 ?
N1 C7 1.482(4) . ?
N1 C4 1.513(5) 8_575 ?
N1 C4 1.513(5) . ?
N1 C10 1.525(4) 8_575 ?
N1 C10 1.525(4) . ?
C4 C5 1.620(7) . ?
C4 H4A 0.9700 . ?
C4 H4B 0.9698 . ?
C5 C6 1.450(8) . ?
C5 H5A 0.9700 . ?
C5 H5B 0.9698 . ?
C6 N2 1.447(8) . ?
C6 H6A 0.9699 . ?
C6 H6B 0.9700 . ?
N2 H21N 0.8999 . ?
N2 H22N 0.9000 . ?
C7 C8 1.542(6) . ?
C7 H7A 0.9699 . ?
C7 H7B 0.9700 . ?
C8 C9 1.554(7) . ?
C8 H8A 0.9699 . ?
C8 H8B 0.9700 . ?
C9 N3 1.515(7) . ?
C9 H9A 0.9699 . ?
C9 H9B 0.9699 . ?
N3 H31N 0.8999 . ?
N3 H32N 0.9000 . ?
C10 C11 1.523(4) . ?
C10 H10A 0.9700 . ?
C10 H10B 0.9700 . ?
C11 C12 1.519(4) . ?
C11 C12 1.519(4) 8_575 ?
C11 C10 1.523(4) 8_575 ?
C11 H11A 0.9700 . ?
C11 H11B 0.9700 . ?
C12 N4 1.540(4) . ?
C12 H12A 0.9700 . ?
C12 H12B 0.9700 . ?
N4 C12 1.540(4) 8_575 ?
N4 H41N 0.8900 . ?
N4 H42N 0.8900 . ?
N4 H43N 0.8900 . ?
P1 F4 1.594(2) . ?
P1 F5 1.5951(15) 8_565 ?
P1 F5 1.5951(15) . ?
P1 F1 1.599(2) . ?
P1 F2 1.6043(19) . ?
P1 F3 1.614(2) . ?
P2 F9B 1.544(3) 8_565 ?
P2 F9B 1.544(3) . ?
P2 F8 1.581(2) . ?
P2 F10 1.589(3) . ?
P2 F7 1.5898(18) 8_565 ?
P2 F7 1.5898(18) . ?
P2 F9A 1.703(3) 8_565 ?
P2 F9A 1.703(3) . ?

loop_
_geom_torsion_atom_site_label_1
_geom_torsion_atom_site_label_2
_geom_torsion_atom_site_label_3
_geom_torsion_atom_site_label_4
_geom_torsion
_geom_torsion_site_symmetry_1
_geom_torsion_site_symmetry_2
_geom_torsion_site_symmetry_3
_geom_torsion_site_symmetry_4
_geom_torsion_publ_flag
C2 Re1 N1 C7 46.4(2) 8_575 . . 8_575 ?
C2 Re1 N1 C7 134.6(2) . . . 8_575 ?
N2 Re1 N1 C7 -130.5(2) 8_575 . . 8_575 ?
N2 Re1 N1 C7 -48.6(2) . . . 8_575 ?
N3 Re1 N1 C7 -137.8(2) . . . 8_575 ?
N3 Re1 N1 C7 -41.3(2) 8_575 . . 8_575 ?
C2 Re1 N1 C7 -134.6(2) 8_575 . . . ?
C2 Re1 N1 C7 -46.4(2) . . . . ?
N2 Re1 N1 C7 48.6(2) 8_575 . . . ?
N2 Re1 N1 C7 130.5(2) . . . . ?
N3 Re1 N1 C7 41.3(2) . . . . ?
N3 Re1 N1 C7 137.8(2) 8_575 . . . ?
C2 Re1 N1 C4 165.7(2) 8_575 . . 8_575 ?
C2 Re1 N1 C4 -106.1(2) . . . 8_575 ?
N2 Re1 N1 C4 -11.1(2) 8_575 . . 8_575 ?
N2 Re1 N1 C4 70.7(2) . . . 8_575 ?
N3 Re1 N1 C4 -18.5(2) . . . 8_575 ?
N3 Re1 N1 C4 78.1(2) 8_575 . . 8_575 ?
C2 Re1 N1 C4 106.1(2) 8_575 . . . ?
C2 Re1 N1 C4 -165.7(2) . . . . ?
N2 Re1 N1 C4 -70.7(2) 8_575 . . . ?
N2 Re1 N1 C4 11.1(2) . . . . ?
N3 Re1 N1 C4 -78.1(2) . . . . ?
N3 Re1 N1 C4 18.5(2) 8_575 . . . ?
C2 Re1 N1 C10 -76.32(17) 8_575 . . 8_575 ?
C2 Re1 N1 C10 11.87(17) . . . 8_575 ?
N2 Re1 N1 C10 106.8(2) 8_575 . . 8_575 ?
N2 Re1 N1 C10 -171.3(2) . . . 8_575 ?
N3 Re1 N1 C10 99.49(19) . . . 8_575 ?
N3 Re1 N1 C10 -163.9(2) 8_575 . . 8_575 ?
C2 Re1 N1 C10 -11.87(17) 8_575 . . . ?
C2 Re1 N1 C10 76.32(17) . . . . ?
N2 Re1 N1 C10 171.3(2) 8_575 . . . ?
N2 Re1 N1 C10 -106.8(2) . . . . ?
N3 Re1 N1 C10 163.95(19) . . . . ?
N3 Re1 N1 C10 -99.49(19) 8_575 . . . ?
C7 N1 C4 C5 36.9(4) 8_575 . . . ?
C7 N1 C4 C5 170.1(3) . . . . ?
C4 N1 C4 C5 -168.4(3) 8_575 . . . ?
C10 N1 C4 C5 116.2(4) 8_575 . . . ?
C10 N1 C4 C5 55.8(4) . . . . ?
Re1 N1 C4 C5 -67.0(4) . . . . ?
N1 C4 C5 C6 71.1(6) . . . . ?
C4 C5 C6 N2 1.0(8) . . . . ?
C5 C6 N2 Re1 -63.7(6) . . . . ?
C1 Re1 N2 C6 -133.1(4) . . . . ?
N2 Re1 N2 C6 136.5(4) 8_575 . . . ?
N3 Re1 N2 C6 138.2(4) . . . . ?
N3 Re1 N2 C6 -56.4(15) 8_575 . . . ?
N1 Re1 N2 C6 52.0(4) . . . . ?
C7 N1 C7 C8 108.2(5) 8_575 . . . ?
C4 N1 C7 C8 29.6(4) 8_575 . . . ?
C4 N1 C7 C8 51.1(4) . . . . ?
C10 N1 C7 C8 -173.5(5) 8_575 . . . ?
C10 N1 C7 C8 163.7(4) . . . . ?
Re1 N1 C7 C8 -70.6(4) . . . . ?
N1 C7 C8 C9 82.9(5) . . . . ?
C7 C8 C9 N3 -80.2(5) . . . . ?
C8 C9 N3 Re1 68.4(5) . . . . ?
C2 Re1 N3 C9 55.4(3) . . . . ?
N2 Re1 N3 C9 -112.1(17) 8_575 . . . ?
N2 Re1 N3 C9 -124.9(4) . . . . ?
N3 Re1 N3 C9 -126.8(3) 8_575 . . . ?
N1 Re1 N3 C9 -41.2(3) . . . . ?
C7 N1 C10 C11 -176.9(4) 8_575 . . . ?
C7 N1 C10 C11 50.2(3) . . . . ?
C4 N1 C10 C11 108.0(4) 8_575 . . . ?
C4 N1 C10 C11 163.7(3) . . . . ?
C10 N1 C10 C11 28.8(3) 8_575 . . . ?
Re1 N1 C10 C11 -75.2(3) . . . . ?
N1 C10 C11 C12 174.1(3) . . . . ?
N1 C10 C11 C12 -94.3(6) . . . 8_575 ?
N1 C10 C11 C10 -28.8(3) . . . 8_575 ?
C12 C11 C12 N4 3.5(3) 8_575 . . . ?
C10 C11 C12 N4 158.5(3) . . . . ?
C10 C11 C12 N4 103.0(5) 8_575 . . . ?
C11 C12 N4 C12 -3.5(3) . . . 8_575 ?
